data_1520061
loop_
_publ_author_name
'Xiao, Bin'
'Klinkenberg, Martina'
'Bosbach, Dirk'
'Suleimanov, Evgeny V.'
'Alekseev, Evgeny V.'

_publ_section_title
;
 Effects of Te(IV) Oxo-Anion Incorporation into Thorium Molybdates and
 Tungstates.
;
_journal_issue 12
_journal_name_full 'Inorganic chemistry'
_journal_page_first 5981
_journal_page_last 5990
_journal_paper_doi 10.1021/acs.inorgchem.5b00789
_journal_volume 54
_journal_year 2015
_chemical_formula_sum 'O7 Te Th W'
_chemical_formula_weight 655.49
_chemical_name_systematic ?
_space_group_IT_number 14
_symmetry_cell_setting monoclinic
_symmetry_space_group_name_Hall '-P 2ybc'
_symmetry_space_group_name_H-M 'P 1 21/c 1'
_atom_sites_solution_primary direct
_atom_sites_solution_secondary difmap
_audit_creation_method SHELXL-97
_cell_angle_alpha 90.00
_cell_angle_beta 92.599(12)
_cell_angle_gamma 90.00
_cell_formula_units_Z 4
_cell_length_a 4.1252(6)
_cell_length_b 8.5122(14)
_cell_length_c 15.364(2)
_cell_measurement_reflns_used 819
_cell_measurement_temperature 293(2)
_cell_measurement_theta_max 30.5863
_cell_measurement_theta_min 3.5674
_cell_volume 538.94(14)
_computing_cell_refinement ?
_computing_data_collection ?
_computing_data_reduction ?
_computing_structure_refinement 'SHELXL-97 (Sheldrick, 1997)'
_computing_structure_solution 'SHELXS-97 (Sheldrick, 1990)'
_diffrn_ambient_temperature 293(2)
_diffrn_detector_area_resol_mean 15.9834
_diffrn_measured_fraction_theta_full 0.991
_diffrn_measured_fraction_theta_max 0.991
_diffrn_measurement_device_type 'SuperNova, Dual, Cu at zero, Eos'
_diffrn_measurement_method '\w scans'
_diffrn_radiation_monochromator graphite
_diffrn_radiation_source 'fine-focus sealed tube'
_diffrn_radiation_type MoK\a
_diffrn_radiation_wavelength 0.71073
_diffrn_reflns_av_R_equivalents 0.0387
_diffrn_reflns_av_sigmaI/netI 0.0701
_diffrn_reflns_limit_h_max 5
_diffrn_reflns_limit_h_min -4
_diffrn_reflns_limit_k_max 11
_diffrn_reflns_limit_k_min -7
_diffrn_reflns_limit_l_max 14
_diffrn_reflns_limit_l_min -20
_diffrn_reflns_number 2374
_diffrn_reflns_theta_full 28.27
_diffrn_reflns_theta_max 28.27
_diffrn_reflns_theta_min 3.57
_exptl_absorpt_coefficient_mu 54.171
_exptl_absorpt_correction_T_max 1.00000
_exptl_absorpt_correction_T_min 0.37331
_exptl_absorpt_correction_type multi-scan
_exptl_absorpt_process_details ?
_exptl_crystal_colour ?
_exptl_crystal_density_diffrn 8.079
_exptl_crystal_density_method 'not measured'
_exptl_crystal_description ?
_exptl_crystal_F_000 1088
_exptl_crystal_size_max 0.11
_exptl_crystal_size_mid 0.09
_exptl_crystal_size_min 0.09
_refine_diff_density_max 2.931
_refine_diff_density_min -2.859
_refine_diff_density_rms 0.717
_refine_ls_extinction_coef 0.00356(17)
_refine_ls_extinction_expression Fc^*^=kFc[1+0.001xFc^2^\l^3^/sin(2\q)]^-1/4^
_refine_ls_extinction_method SHELXL
_refine_ls_goodness_of_fit_ref 1.082
_refine_ls_matrix_type full
_refine_ls_number_parameters 92
_refine_ls_number_reflns 1334
_refine_ls_number_restraints 42
_refine_ls_restrained_S_all 1.065
_refine_ls_R_factor_all 0.0533
_refine_ls_R_factor_gt 0.0419
_refine_ls_shift/su_max 0.000
_refine_ls_shift/su_mean 0.000
_refine_ls_structure_factor_coef Fsqd
_refine_ls_weighting_details 'calc w=1/[\s^2^(Fo^2^)+(0.0271P)^2^+0.0000P] where P=(Fo^2^+2Fc^2^)/3'
_refine_ls_weighting_scheme calc
_refine_ls_wR_factor_gt 0.0798
_refine_ls_wR_factor_ref 0.0872
_reflns_number_gt 1117
_reflns_number_total 1334
_reflns_threshold_expression >2sigma(I)
_cod_data_source_file ic5b00789_si_002.cif
_cod_data_source_block O7TeThW
_cod_depositor_comments
;
 Removing the _chemical_melting_point data item since it contained the
 _chemical_formula_sum data item value and not the melting temperature.

 Antanas Vaitkus,
 2017-09-27

 Adding full bibliography for 1520058--1520061.cif.
;
_cod_original_sg_symbol_H-M 'P 21/c'
_cod_database_code 1520061

loop_
_symmetry_equiv_pos_as_xyz
'x, y, z'
'-x, y+1/2, -z+1/2'
'-x, -y, -z'
'x, -y-1/2, z-1/2'

loop_
_atom_site_label
_atom_site_type_symbol
_atom_site_fract_x
_atom_site_fract_y
_atom_site_fract_z
_atom_site_U_iso_or_equiv
_atom_site_adp_type
_atom_site_occupancy
_atom_site_symmetry_multiplicity
_atom_site_calc_flag
_atom_site_refinement_flags
Th1 Th 0.49614(13) 0.63512(7) 0.22486(3) 0.00510(19) Uani 1 1 d .
W1 W 0.39640(15) 0.84807(8) 0.44563(4) 0.00481(19) Uani 1 1 d .
Te1 Te 0.0797(2) 0.42368(13) 0.39229(6) 0.0059(3) Uani 1 1 d .
O1 O 0.499(2) 0.9143(14) 0.5656(6) 0.005(2) Uani 1 1 d U
O2 O 0.503(2) 0.4048(14) 0.3483(6) 0.006(2) Uani 1 1 d U
O3 O -0.019(3) 0.8533(15) 0.4457(7) 0.010(2) Uani 1 1 d U
O4 O 0.005(3) 0.2321(14) 0.3315(7) 0.009(2) Uani 1 1 d U
O5 O 0.003(3) 0.5664(15) 0.3006(7) 0.008(2) Uani 1 1 d U
O6 O 0.477(3) 0.6441(16) 0.4609(7) 0.015(3) Uani 1 1 d U
O7 O 0.471(3) 0.8613(15) 0.3245(7) 0.013(3) Uani 1 1 d U

loop_
_atom_site_aniso_label
_atom_site_aniso_U_11
_atom_site_aniso_U_22
_atom_site_aniso_U_33
_atom_site_aniso_U_23
_atom_site_aniso_U_13
_atom_site_aniso_U_12
Th1 0.0071(3) 0.0038(3) 0.0044(3) -0.0001(2) -0.0003(2) 0.0001(2)
W1 0.0085(3) 0.0034(4) 0.0024(3) -0.0002(2) -0.0007(2) -0.0005(3)
Te1 0.0094(5) 0.0052(6) 0.0031(5) 0.0003(4) 0.0008(4) 0.0003(4)
O1 0.006(2) 0.005(2) 0.005(2) 0.0003(10) 0.0000(10) 0.0000(10)
O2 0.007(2) 0.006(2) 0.006(2) 0.0001(10) -0.0002(10) -0.0001(10)
O3 0.011(3) 0.010(3) 0.010(3) -0.0002(10) 0.0001(10) 0.0000(10)
O4 0.009(3) 0.009(3) 0.009(3) -0.0003(10) 0.0005(10) 0.0001(10)
O5 0.008(2) 0.008(2) 0.008(2) 0.0004(10) 0.0001(10) -0.0001(10)
O6 0.015(3) 0.015(3) 0.015(3) -0.0001(10) 0.0003(10) -0.0002(10)
O7 0.013(3) 0.013(3) 0.013(3) 0.0001(10) 0.0006(10) -0.0002(10)

loop_
_atom_type_symbol
_atom_type_description
_atom_type_scat_dispersion_real
_atom_type_scat_dispersion_imag
_atom_type_scat_source
O O 0.0106 0.0060 'International Tables Vol C Tables 4.2.6.8 and 6.1.1.4'
Te Te -0.5308 1.6751 'International Tables Vol C Tables 4.2.6.8 and 6.1.1.4'
Th Th -7.2400 8.8979 'International Tables Vol C Tables 4.2.6.8 and 6.1.1.4'
W W -0.8490 6.8722 'International Tables Vol C Tables 4.2.6.8 and 6.1.1.4'

loop_
_geom_angle_atom_site_label_1
_geom_angle_atom_site_label_2
_geom_angle_atom_site_label_3
_geom_angle
_geom_angle_site_symmetry_1
_geom_angle_site_symmetry_3
O4 Th1 O4 119.8(5) 2 2_655
O4 Th1 O5 170.9(4) 2 1_655
O4 Th1 O5 61.5(4) 2_655 1_655
O4 Th1 O7 106.2(4) 2 2_645
O4 Th1 O7 98.9(4) 2_655 2_645
O5 Th1 O7 82.0(4) 1_655 2_645
O4 Th1 O5 61.7(4) 2 .
O4 Th1 O5 171.1(4) 2_655 .
O5 Th1 O5 115.5(4) 1_655 .
O7 Th1 O5 88.7(4) 2_645 .
O4 Th1 O7 83.9(4) 2 .
O4 Th1 O7 90.9(4) 2_655 .
O5 Th1 O7 87.1(4) 1_655 .
O7 Th1 O7 159.6(3) 2_645 .
O5 Th1 O7 80.4(4) . .
O4 Th1 O1 74.9(4) 2 4_575
O4 Th1 O1 70.3(3) 2_655 4_575
O5 Th1 O1 113.0(3) 1_655 4_575
O7 Th1 O1 62.1(4) 2_645 4_575
O5 Th1 O1 117.8(3) . 4_575
O7 Th1 O1 138.3(4) . 4_575
O4 Th1 O2 62.7(4) 2 2_655
O4 Th1 O2 61.1(4) 2_655 2_655
O5 Th1 O2 114.2(4) 1_655 2_655
O7 Th1 O2 135.7(3) 2_645 2_655
O5 Th1 O2 116.1(4) . 2_655
O7 Th1 O2 64.7(4) . 2_655
O1 Th1 O2 73.6(4) 4_575 2_655
O4 Th1 O2 119.3(3) 2 .
O4 Th1 O2 120.9(3) 2_655 .
O5 Th1 O2 60.7(3) 1_655 .
O7 Th1 O2 62.2(4) 2_645 .
O5 Th1 O2 58.8(4) . .
O7 Th1 O2 97.4(4) . .
O1 Th1 O2 124.3(4) 4_575 .
O2 Th1 O2 162.1(3) 2_655 .
O4 Th1 Te1 90.9(3) 2 2_655
O4 Th1 Te1 30.0(3) 2_655 2_655
O5 Th1 Te1 88.6(3) 1_655 2_655
O7 Th1 Te1 117.7(3) 2_645 2_655
O5 Th1 Te1 147.3(3) . 2_655
O7 Th1 Te1 79.0(3) . 2_655
O1 Th1 Te1 66.0(3) 4_575 2_655
O2 Th1 Te1 31.3(2) 2_655 2_655
O2 Th1 Te1 149.3(2) . 2_655
O4 Th1 W1 96.0(3) 2 2_645
O4 Th1 W1 80.6(3) 2_655 2_645
O5 Th1 W1 93.0(3) 1_655 2_645
O7 Th1 W1 29.2(3) 2_645 2_645
O5 Th1 W1 108.2(3) . 2_645
O7 Th1 W1 170.2(3) . 2_645
O1 Th1 W1 33.6(3) 4_575 2_645
O2 Th1 W1 106.5(2) 2_655 2_645
O2 Th1 W1 91.2(2) . 2_645
Te1 Th1 W1 91.19(3) 2_655 2_645
O4 Th1 Te1 89.9(3) 2 .
O4 Th1 Te1 149.5(3) 2_655 .
O5 Th1 Te1 88.1(3) 1_655 .
O7 Th1 Te1 77.5(3) 2_645 .
O5 Th1 Te1 28.3(3) . .
O7 Th1 Te1 85.0(3) . .
O1 Th1 Te1 129.6(3) 4_575 .
O2 Th1 Te1 140.0(2) 2_655 .
O2 Th1 Te1 30.9(2) . .
Te1 Th1 Te1 163.84(3) 2_655 .
W1 Th1 Te1 104.77(3) 2_645 .
O3 W1 O6 101.9(6) . .
O3 W1 O7 101.8(5) . .
O6 W1 O7 98.6(5) . .
O3 W1 O1 99.5(5) . .
O6 W1 O1 97.2(5) . .
O7 W1 O1 150.1(5) . .
O3 W1 O1 100.8(5) . 3_676
O6 W1 O1 157.2(5) . 3_676
O7 W1 O1 79.5(5) . 3_676
O1 W1 O1 76.2(5) . 3_676
O3 W1 O3 177.5(7) . 1_655
O6 W1 O3 80.6(5) . 1_655
O7 W1 O3 78.1(4) . 1_655
O1 W1 O3 79.7(4) . 1_655
O1 W1 O3 76.7(4) 3_676 1_655
O3 W1 W1 102.9(4) . 3_676
O6 W1 W1 132.9(4) . 3_676
O7 W1 W1 114.5(4) . 3_676
O1 W1 W1 39.4(3) . 3_676
O1 W1 W1 36.7(3) 3_676 3_676
O3 W1 W1 74.9(3) 1_655 3_676
O3 W1 Th1 97.9(4) . 2_655
O6 W1 Th1 136.4(4) . 2_655
O7 W1 Th1 39.0(4) . 2_655
O1 W1 Th1 117.3(3) . 2_655
O1 W1 Th1 41.5(3) 3_676 2_655
O3 W1 Th1 80.4(3) 1_655 2_655
W1 W1 Th1 78.01(3) 3_676 2_655
O5 Te1 O4 99.7(5) . .
O5 Te1 O2 85.1(5) . .
O4 Te1 O2 83.3(5) . .
O5 Te1 O2 73.0(4) . 1_455
O4 Te1 O2 71.0(4) . 1_455
O2 Te1 O2 142.2(5) . 1_455
O5 Te1 Th1 97.9(3) . 2_645
O4 Te1 Th1 39.5(3) . 2_645
O2 Te1 Th1 44.1(4) . 2_645
O2 Te1 Th1 108.0(3) 1_455 2_645
O5 Te1 Th1 38.4(3) . .
O4 Te1 Th1 98.5(3) . .
O2 Te1 Th1 47.3(3) . .
O2 Te1 Th1 108.8(2) 1_455 .
Th1 Te1 Th1 73.99(2) 2_645 .
W1 O1 W1 103.8(5) . 3_676
W1 O1 Th1 150.4(6) . 4_576
W1 O1 Th1 104.9(4) 3_676 4_576
Te1 O2 Te1 142.2(5) . 1_655
Te1 O2 Th1 104.5(5) . 2_645
Te1 O2 Th1 99.2(4) 1_655 2_645
Te1 O2 Th1 101.8(4) . .
Te1 O2 Th1 97.1(4) 1_655 .
Th1 O2 Th1 109.9(4) 2_645 .
W1 O3 W1 177.5(7) . 1_455
Te1 O4 Th1 127.0(5) . 2_545
Te1 O4 Th1 110.5(5) . 2_645
Th1 O4 Th1 119.8(5) 2_545 2_645
Te1 O5 Th1 129.0(5) . 1_455
Te1 O5 Th1 113.3(5) . .
Th1 O5 Th1 115.5(4) 1_455 .
W1 O7 Th1 111.8(5) . 2_655
W1 O7 Th1 125.0(6) . .
Th1 O7 Th1 123.0(4) 2_655 .

loop_
_geom_bond_atom_site_label_1
_geom_bond_atom_site_label_2
_geom_bond_distance
_geom_bond_site_symmetry_2
Th1 O4 2.356(11) 2
Th1 O4 2.413(11) 2_655
Th1 O5 2.420(11) 1_655
Th1 O7 2.457(13) 2_645
Th1 O5 2.458(10) .
Th1 O7 2.464(12) .
Th1 O1 2.483(10) 4_575
Th1 O2 2.556(12) 2_655
Th1 O2 2.728(11) .
Th1 Te1 3.5526(13) 2_655
Th1 W1 3.6241(9) 2_645
Th1 Te1 3.6344(12) .
W1 O3 1.713(11) .
W1 O6 1.782(13) .
W1 O7 1.904(11) .
W1 O1 1.956(10) .
W1 O1 2.077(12) 3_676
W1 O3 2.413(11) 1_655
W1 W1 3.1751(14) 3_676
W1 Th1 3.6241(9) 2_655
Te1 O5 1.876(11) .
Te1 O4 1.897(12) .
Te1 O2 1.908(10) .
Te1 O2 2.448(10) 1_455
Te1 Th1 3.5527(13) 2_645
O1 W1 2.077(12) 3_676
O1 Th1 2.483(10) 4_576
O2 Te1 2.448(10) 1_655
O2 Th1 2.556(12) 2_645
O3 W1 2.413(11) 1_455
O4 Th1 2.356(11) 2_545
O4 Th1 2.413(11) 2_645
O5 Th1 2.420(11) 1_455
O7 Th1 2.457(13) 2_655

loop_
_geom_torsion_atom_site_label_1
_geom_torsion_atom_site_label_2
_geom_torsion_atom_site_label_3
_geom_torsion_atom_site_label_4
_geom_torsion
_geom_torsion_site_symmetry_1
_geom_torsion_site_symmetry_4
O4 Th1 Te1 O5 -4.9(6) 2 .
O4 Th1 Te1 O5 162.3(8) 2_655 .
O5 Th1 Te1 O5 166.3(8) 1_655 .
O7 Th1 Te1 O5 -111.5(6) 2_645 .
O7 Th1 Te1 O5 79.0(6) . .
O1 Th1 Te1 O5 -75.1(6) 4_575 .
O2 Th1 Te1 O5 39.5(7) 2_655 .
O2 Th1 Te1 O5 -167.5(7) . .
Te1 Th1 Te1 O5 88.1(6) 2_655 .
W1 Th1 Te1 O5 -101.1(6) 2_645 .
O4 Th1 Te1 O4 90.1(3) 2 .
O4 Th1 Te1 O4 -102.8(7) 2_655 .
O5 Th1 Te1 O4 -98.8(4) 1_655 .
O7 Th1 Te1 O4 -16.6(4) 2_645 .
O5 Th1 Te1 O4 94.9(7) . .
O7 Th1 Te1 O4 173.9(4) . .
O1 Th1 Te1 O4 19.8(5) 4_575 .
O2 Th1 Te1 O4 134.4(5) 2_655 .
O2 Th1 Te1 O4 -72.6(6) . .
Te1 Th1 Te1 O4 -177.0(3) 2_655 .
W1 Th1 Te1 O4 -6.1(3) 2_645 .
O4 Th1 Te1 O2 162.7(5) 2 .
O4 Th1 Te1 O2 -30.2(7) 2_655 .
O5 Th1 Te1 O2 -26.2(5) 1_655 .
O7 Th1 Te1 O2 56.0(5) 2_645 .
O5 Th1 Te1 O2 167.5(7) . .
O7 Th1 Te1 O2 -113.5(5) . .
O1 Th1 Te1 O2 92.4(6) 4_575 .
O2 Th1 Te1 O2 -153.0(5) 2_655 .
Te1 Th1 Te1 O2 -104.4(5) 2_655 .
W1 Th1 Te1 O2 66.5(5) 2_645 .
O4 Th1 Te1 O2 17.3(4) 2 1_455
O4 Th1 Te1 O2 -175.5(6) 2_655 1_455
O5 Th1 Te1 O2 -171.5(4) 1_655 1_455
O7 Th1 Te1 O2 -89.3(4) 2_645 1_455
O5 Th1 Te1 O2 22.2(6) . 1_455
O7 Th1 Te1 O2 101.2(4) . 1_455
O1 Th1 Te1 O2 -52.9(4) 4_575 1_455
O2 Th1 Te1 O2 61.7(4) 2_655 1_455
O2 Th1 Te1 O2 -145.3(7) . 1_455
Te1 Th1 Te1 O2 110.3(3) 2_655 1_455
W1 Th1 Te1 O2 -78.9(3) 2_645 1_455
O4 Th1 Te1 Th1 121.4(3) 2 2_645
O4 Th1 Te1 Th1 -71.5(5) 2_655 2_645
O5 Th1 Te1 Th1 -67.5(3) 1_655 2_645
O7 Th1 Te1 Th1 14.7(3) 2_645 2_645
O5 Th1 Te1 Th1 126.2(6) . 2_645
O7 Th1 Te1 Th1 -154.8(3) . 2_645
O1 Th1 Te1 Th1 51.1(3) 4_575 2_645
O2 Th1 Te1 Th1 165.7(4) 2_655 2_645
O2 Th1 Te1 Th1 -41.3(4) . 2_645
Te1 Th1 Te1 Th1 -145.69(9) 2_655 2_645
W1 Th1 Te1 Th1 25.16(2) 2_645 2_645
O3 W1 O1 W1 -98.8(5) . 3_676
O6 W1 O1 W1 157.8(5) . 3_676
O7 W1 O1 W1 36.3(11) . 3_676
O1 W1 O1 W1 0.0 3_676 3_676
O3 W1 O1 W1 78.7(5) 1_655 3_676
Th1 W1 O1 W1 5.3(5) 2_655 3_676
O3 W1 O1 Th1 67.1(11) . 4_576
O6 W1 O1 Th1 -36.2(11) . 4_576
O7 W1 O1 Th1 -157.7(9) . 4_576
O1 W1 O1 Th1 166.0(14) 3_676 4_576
O3 W1 O1 Th1 -115.3(11) 1_655 4_576
W1 W1 O1 Th1 166.0(14) 3_676 4_576
Th1 W1 O1 Th1 171.3(9) 2_655 4_576
O5 Te1 O2 Te1 126.2(10) . 1_655
O4 Te1 O2 Te1 -133.4(10) . 1_655
O2 Te1 O2 Te1 180.0 1_455 1_655
Th1 Te1 O2 Te1 -127.2(11) 2_645 1_655
Th1 Te1 O2 Te1 118.5(11) . 1_655
O5 Te1 O2 Th1 -106.6(5) . 2_645
O4 Te1 O2 Th1 -6.2(4) . 2_645
O2 Te1 O2 Th1 -52.8(11) 1_455 2_645
Th1 Te1 O2 Th1 -114.4(5) . 2_645
O5 Te1 O2 Th1 7.7(4) . .
O4 Te1 O2 Th1 108.1(4) . .
O2 Te1 O2 Th1 61.5(11) 1_455 .
Th1 Te1 O2 Th1 114.4(5) 2_645 .
O4 Th1 O2 Te1 -20.0(6) 2 .
O4 Th1 O2 Te1 162.7(4) 2_655 .
O5 Th1 O2 Te1 149.6(6) 1_655 .
O7 Th1 O2 Te1 -113.7(5) 2_645 .
O5 Th1 O2 Te1 -6.9(4) . .
O7 Th1 O2 Te1 67.2(5) . .
O1 Th1 O2 Te1 -111.2(5) 4_575 .
O2 Th1 O2 Te1 71.6(4) 2_655 .
Te1 Th1 O2 Te1 148.2(2) 2_655 .
W1 Th1 O2 Te1 -117.5(4) 2_645 .
O4 Th1 O2 Te1 -167.1(4) 2 1_655
O4 Th1 O2 Te1 15.6(5) 2_655 1_655
O5 Th1 O2 Te1 2.5(3) 1_655 1_655
O7 Th1 O2 Te1 99.1(4) 2_645 1_655
O5 Th1 O2 Te1 -154.0(5) . 1_655
O7 Th1 O2 Te1 -80.0(4) . 1_655
O1 Th1 O2 Te1 101.6(4) 4_575 1_655
O2 Th1 O2 Te1 -75.6(3) 2_655 1_655
Te1 Th1 O2 Te1 1.0(7) 2_655 1_655
W1 Th1 O2 Te1 95.3(3) 2_645 1_655
Te1 Th1 O2 Te1 -147.1(7) . 1_655
O4 Th1 O2 Th1 90.4(5) 2 2_645
O4 Th1 O2 Th1 -87.0(5) 2_655 2_645
O5 Th1 O2 Th1 -100.0(5) 1_655 2_645
O7 Th1 O2 Th1 -3.4(4) 2_645 2_645
O5 Th1 O2 Th1 103.5(5) . 2_645
O7 Th1 O2 Th1 177.5(4) . 2_645
O1 Th1 O2 Th1 -0.9(6) 4_575 2_645
O2 Th1 O2 Th1 -178.1(4) 2_655 2_645
Te1 Th1 O2 Th1 -101.5(5) 2_655 2_645
W1 Th1 O2 Th1 -7.2(3) 2_645 2_645
Te1 Th1 O2 Th1 110.3(6) . 2_645
O6 W1 O3 W1 -9(13) . 1_455
O7 W1 O3 W1 92(13) . 1_455
O1 W1 O3 W1 -109(13) . 1_455
O1 W1 O3 W1 174(13) 3_676 1_455
O3 W1 O3 W1 179.96(2) 1_655 1_455
W1 W1 O3 W1 -149(13) 3_676 1_455
Th1 W1 O3 W1 132(13) 2_655 1_455
O5 Te1 O4 Th1 -70.3(7) . 2_545
O2 Te1 O4 Th1 -154.1(7) . 2_545
O2 Te1 O4 Th1 -2.2(5) 1_455 2_545
Th1 Te1 O4 Th1 -160.9(9) 2_645 2_545
Th1 Te1 O4 Th1 -109.2(5) . 2_545
O5 Te1 O4 Th1 90.6(5) . 2_645
O2 Te1 O4 Th1 6.8(5) . 2_645
O2 Te1 O4 Th1 158.7(6) 1_455 2_645
Th1 Te1 O4 Th1 51.7(4) . 2_645
O4 Te1 O5 Th1 70.8(7) . 1_455
O2 Te1 O5 Th1 153.1(7) . 1_455
O2 Te1 O5 Th1 4.2(6) 1_455 1_455
Th1 Te1 O5 Th1 110.8(6) 2_645 1_455
Th1 Te1 O5 Th1 162.3(11) . 1_455
O4 Te1 O5 Th1 -91.5(6) . .
O2 Te1 O5 Th1 -9.2(5) . .
O2 Te1 O5 Th1 -158.0(6) 1_455 .
Th1 Te1 O5 Th1 -51.5(5) 2_645 .
O4 Th1 O5 Te1 174.5(7) 2 .
O4 Th1 O5 Te1 -83(3) 2_655 .
O5 Th1 O5 Te1 -15.2(9) 1_655 .
O7 Th1 O5 Te1 65.3(6) 2_645 .
O7 Th1 O5 Te1 -97.3(6) . .
O1 Th1 O5 Te1 122.6(5) 4_575 .
O2 Th1 O5 Te1 -152.9(5) 2_655 .
O2 Th1 O5 Te1 7.5(4) . .
Te1 Th1 O5 Te1 -149.0(3) 2_655 .
W1 Th1 O5 Te1 87.4(5) 2_645 .
O4 Th1 O5 Th1 9.7(4) 2 1_455
O4 Th1 O5 Th1 112(2) 2_655 1_455
O5 Th1 O5 Th1 180.0 1_655 1_455
O7 Th1 O5 Th1 -99.5(5) 2_645 1_455
O7 Th1 O5 Th1 97.9(5) . 1_455
O1 Th1 O5 Th1 -42.2(7) 4_575 1_455
O2 Th1 O5 Th1 42.3(6) 2_655 1_455
O2 Th1 O5 Th1 -157.4(7) . 1_455
Te1 Th1 O5 Th1 46.2(8) 2_655 1_455
W1 Th1 O5 Th1 -77.4(5) 2_645 1_455
Te1 Th1 O5 Th1 -164.8(9) . 1_455
O3 W1 O7 Th1 88.0(6) . 2_655
O6 W1 O7 Th1 -167.9(5) . 2_655
O1 W1 O7 Th1 -46.7(12) . 2_655
O1 W1 O7 Th1 -10.9(5) 3_676 2_655
O3 W1 O7 Th1 -89.4(5) 1_655 2_655
W1 W1 O7 Th1 -22.3(6) 3_676 2_655
O3 W1 O7 Th1 -88.0(7) . .
O6 W1 O7 Th1 16.1(7) . .
O1 W1 O7 Th1 137.2(8) . .
O1 W1 O7 Th1 173.0(7) 3_676 .
O3 W1 O7 Th1 94.5(6) 1_655 .
W1 W1 O7 Th1 161.7(4) 3_676 .
Th1 W1 O7 Th1 -176.0(10) 2_655 .
O4 Th1 O7 W1 108.8(7) 2 .
O4 Th1 O7 W1 -131.3(7) 2_655 .
O5 Th1 O7 W1 -69.9(7) 1_655 .
O7 Th1 O7 W1 -12.3(6) 2_645 .
O5 Th1 O7 W1 46.5(6) . .
O1 Th1 O7 W1 168.0(5) 4_575 .
O2 Th1 O7 W1 171.5(8) 2_655 .
O2 Th1 O7 W1 -10.0(7) . .
Te1 Th1 O7 W1 -159.1(7) 2_655 .
W1 Th1 O7 W1 -161.2(10) 2_645 .
Te1 Th1 O7 W1 18.4(6) . .
O4 Th1 O7 Th1 -66.8(6) 2 2_655
O4 Th1 O7 Th1 53.1(6) 2_655 2_655
O5 Th1 O7 Th1 114.5(6) 1_655 2_655
O7 Th1 O7 Th1 172.1(5) 2_645 2_655
O5 Th1 O7 Th1 -129.1(6) . 2_655
O1 Th1 O7 Th1 -7.6(9) 4_575 2_655
O2 Th1 O7 Th1 -4.1(4) 2_655 2_655
O2 Th1 O7 Th1 174.4(5) . 2_655
Te1 Th1 O7 Th1 25.3(4) 2_655 2_655
W1 Th1 O7 Th1 23(2) 2_645 2_655
Te1 Th1 O7 Th1 -157.2(5) . 2_655
